data_2106031
loop_
_publ_author_name
'Bear, I.J.'
'Mumme, W.G.'

_publ_section_title
;
 The Crystal Chemistry of Zirconium Sulphates. VII. The Structure of Na2
 (Zr (S O4)3) (H2 O)3
;
_journal_name_full 'Acta Crystallographica B (24,1968-38,1982)'
_journal_page_first 494
_journal_page_last 500
_journal_volume 27
_journal_year 1971
_chemical_formula_sum 'H6 Na2 O15 S3 Zr'
_chemical_name_systematic 'Na2 (Zr (S O4)3) (H2 O)3'
_space_group_IT_number 19
_symmetry_space_group_name_Hall 'P 2ac 2ab'
_symmetry_space_group_name_H-M 'P 21 21 21'
_cell_angle_alpha 90
_cell_angle_beta 90
_cell_angle_gamma 90
_cell_formula_units_Z 4
_cell_length_a 22.16
_cell_length_b 7.73
_cell_length_c 7.08
_cell_volume 1212.781
_citation_journal_id_ASTM ACBCAR
_cod_data_source_file Bear_ACBCAR_1971_1610.cif
_cod_data_source_block H6Na2O15S3Zr1
_cod_original_formula_sum 'H6 Na2 O15 S3 Zr1'
_cod_database_code 2106031

loop_
_symmetry_equiv_pos_as_xyz
x,y,z
-x+1/2,-y,z+1/2
x+1/2,-y+1/2,-z
-x,y+1/2,-z+1/2

loop_
_atom_site_label
_atom_site_type_symbol
_atom_site_fract_x
_atom_site_fract_y
_atom_site_fract_z
_atom_site_occupancy
_atom_site_U_iso_or_equiv
O10 O-2 0.326 0.287 0.392 1 0.0
O7 O-2 0.218 0.355 0.883 1 0.0
S1 S+6 0.3183 0.152 0.255 1 0.0
O9 O-2 0.259 0.179 0.176 1 0.0
Na1 Na+1 0.421 0.424 0.259 1 0.0
Na2 Na+1 0.0591 0.032 0.494 1 0.0
O13 O-2 0.16 0.443 0.207 1 0.0
O6 O-2 0.148 0.189 0.392 1 0.0
O15 O-2 0.191 0.456 0.545 1 0.0
O12 O-2 0.329 0.093 0.715 1 0.0
O11 O-2 0.362 0.159 0.097 1 0.0
S3 S+6 0.1466 0.385 0.411 1 0.0
O8 O-2 0.178 0.021 0.853 1 0.0
O14 O-2 0.465 0.33 0.559 1 0.0
S2 S+6 0.0449 0.184 -0.042 1 0.0
O3 O-2 0.073 0.079 0.101 1 0.0
O4 O-2 0.096 0.303 0.902 1 0.0
O1 O-2 -0.003 0.292 0.036 1 0.0
O2 O-2 0.028 0.077 0.783 1 0.0
Zr1 Zr+4 0.1685 0.177 0.0891 1 0.0
O5 O-2 0.084 0.445 0.465 1 0.0
